data_7047533
loop_
_publ_author_name
'Davis, Kimberley J.'
'Assadawi, Nawal M. O.'
'Pham, Son Q. T.'
'Birrento, Monica L.'
'Richardson, Christopher'
'Beck, Jennifer L.'
'Willis, Anthony C.'
'Ralph, Stephen F.'

_publ_section_title
;
 Effect of structure variations on the quadruplex DNA binding ability of
 nickel Schiff base complexes.
;
_journal_issue 38
_journal_name_full 'Dalton transactions (Cambridge, England : 2003)'
_journal_page_first 13573
_journal_page_last 13591
_journal_paper_doi 10.1039/c8dt02727g
_journal_volume 47
_journal_year 2018
_chemical_compound_source ' from U of Wollongong'
_chemical_formula_moiety 'C30 H40 N4 Ni O4, H2 O'
_chemical_formula_sum 'C30 H42 N4 Ni O5'
_chemical_formula_weight 597.40
_space_group_IT_number 14
_space_group_name_Hall '-P 2yn'
_space_group_name_H-M_alt 'P 1 21/n 1'
_symmetry_cell_setting monoclinic
_symmetry_space_group_name_Hall '-P 2yn'
_symmetry_space_group_name_H-M 'P 1 21/n 1'
_atom_sites_solution_hydrogens geom
_atom_sites_solution_primary direct
_audit_creation_date 14-09-19
_audit_creation_method CRYSTALS_ver_14.40
_audit_update_record
;
2018-04-20 deposited with the CCDC.
2018-08-31 downloaded from the CCDC.
;
_cell_angle_alpha 90
_cell_angle_beta 98.602(3)
_cell_angle_gamma 90
_cell_formula_units_Z 4
_cell_length_a 10.1567(3)
_cell_length_b 8.5596(4)
_cell_length_c 33.2575(13)
_cell_measurement_reflns_used 8919
_cell_measurement_temperature 150
_cell_measurement_theta_max 27
_cell_measurement_theta_min 2
_cell_volume 2858.79(19)
_computing_cell_refinement 'CrysAlisPro (Agilent Technologies, 2014)'
_computing_data_collection
;
CrysAlisPro, Agilent Technologies,
Version 1.171.37.33d (release 23-04-2014 CrysAlis171 .NET)
(compiled Apr 23 2014,17:37:27)
;
_computing_data_reduction 'CrysAlisPro (Agilent Technologies, 2014)'
_computing_molecular_graphics 'PLATON (Spek, 2008)'
_computing_publication_material 'CRYSTALS (Betteridge et al., 2003)'
_computing_structure_refinement 'CRYSTALS (Betteridge et al., 2003)'
_computing_structure_solution 'SIR92 (Altomare et al., 1994)'
_diffrn_ambient_temperature 150
_diffrn_detector 'CCD plate'
_diffrn_detector_type Atlas
_diffrn_measured_fraction_theta_full 1.000
_diffrn_measured_fraction_theta_max 0.905
_diffrn_measurement_device 'four-circle diffractometer'
_diffrn_measurement_device_type 'New Xcalibur, Atlas'
_diffrn_measurement_method \w
_diffrn_radiation_monochromator graphite
_diffrn_radiation_probe x-ray
_diffrn_radiation_type 'Mo K\a'
_diffrn_radiation_wavelength 0.71073
_diffrn_reflns_av_R_equivalents 0.087
_diffrn_reflns_limit_h_max 14
_diffrn_reflns_limit_h_min -14
_diffrn_reflns_limit_k_max 11
_diffrn_reflns_limit_k_min -12
_diffrn_reflns_limit_l_max 46
_diffrn_reflns_limit_l_min -45
_diffrn_reflns_number 41210
_diffrn_reflns_theta_full 28.052
_diffrn_reflns_theta_max 30.855
_diffrn_reflns_theta_min 2.030
_diffrn_source 'Enhance (Mo) X-ray Source'
_diffrn_standards_number 0
_exptl_absorpt_coefficient_mu 0.725
_exptl_absorpt_correction_T_max 0.97
_exptl_absorpt_correction_T_min 0.94
_exptl_absorpt_correction_type multi-scan
_exptl_absorpt_process_details
;
CrysAlisPro, Agilent Technologies,
Version 1.171.37.33d (release 23-04-2014 CrysAlis171 .NET)
(compiled Apr 23 2014,17:37:27)
Empirical absorption correction using spherical harmonics,
 implemented in SCALE3 ABSPACK scaling algorithm.
;
_exptl_crystal_colour brown-green
_exptl_crystal_density_diffrn 1.388
_exptl_crystal_density_method 'not measured'
_exptl_crystal_description plate
_exptl_crystal_F_000 1272
_exptl_crystal_size_max 0.325
_exptl_crystal_size_mid 0.264
_exptl_crystal_size_min 0.039
_refine_diff_density_max 1.34
_refine_diff_density_min -1.28
_refine_ls_extinction_method None
_refine_ls_goodness_of_fit_ref 1.0196
_refine_ls_hydrogen_treatment constr
_refine_ls_matrix_type full
_refine_ls_number_parameters 362
_refine_ls_number_reflns 8148
_refine_ls_number_restraints 0
_refine_ls_R_factor_all 0.1120
_refine_ls_R_factor_gt 0.0599
_refine_ls_shift/su_max 0.0006288
_refine_ls_shift/su_mean 0.0000317
_refine_ls_structure_factor_coef Fsqd
_refine_ls_weighting_details
;
 Method= Modified Sheldrick 
 w=1/[\s^2^(F^2^) + ( 0.02P)^2^ + 2.23P] 
 ,where P=(max(Fo^2^,0) + 2Fc^2^)/3 
;
_refine_ls_weighting_scheme calc
_refine_ls_wR_factor_all 0.1063
_refine_ls_wR_factor_gt 0.0840
_refine_ls_wR_factor_ref 0.1063
_reflns_limit_h_max 13
_reflns_limit_h_min -14
_reflns_limit_k_max 12
_reflns_limit_k_min 0
_reflns_limit_l_max 46
_reflns_limit_l_min 0
_reflns_number_gt 5248
_reflns_number_total 8148
_reflns_threshold_expression I>2.0\s(I)
_oxford_diffrn_Wilson_B_factor 1.09
_oxford_diffrn_Wilson_scale 0.74
_oxford_refine_ls_r_factor_ref 0.1120
_oxford_refine_ls_scale 1.256(3)
_oxford_reflns_number_all 8148
_oxford_reflns_threshold_expression_ref I>-10.0\s(I)
_oxford_structure_analysis_title 'Z:\ral1405X\Tony_ral1405X_data\r At 11:26 on'
_cod_data_source_file c8dt02727g2.cif
_cod_data_source_block ral1405X
_cod_depositor_comments 'Adding full bibliography for 7047528--7047535.cif.'
_cod_original_sg_symbol_Hall '-P 2yn '
_cod_original_sg_symbol_H-M 'P 1 21/n 1 '
_cod_database_code 7047533

loop_
_symmetry_equiv_pos_as_xyz
x,y,z
-x,-y,-z
-x+1/2,y+1/2,-z+1/2
x+1/2,-y+1/2,z+1/2

loop_
_atom_site_label
_atom_site_type_symbol
_atom_site_fract_x
_atom_site_fract_y
_atom_site_fract_z
_atom_site_U_iso_or_equiv
_atom_site_occupancy
_atom_site_adp_type
_atom_site_refinement_flags_posn
Ni1 Ni 0.43024(3) 0.33410(4) 0.502661(11) 0.0167 1.0000 Uani .
O1 O 0.58281(17) 0.2342(2) 0.52886(5) 0.0177 1.0000 Uani .
O2 O 0.41388(17) 0.4201(2) 0.55342(6) 0.0192 1.0000 Uani .
O3 O 0.80956(17) 0.1519(2) 0.57381(6) 0.0228 1.0000 Uani .
O4 O 0.42740(18) 0.5103(2) 0.62930(6) 0.0249 1.0000 Uani .
O5 O 0.5761(2) 0.2070(3) 0.62037(7) 0.0434 1.0000 Uani .
N1 N 0.4356(2) 0.2378(3) 0.45296(7) 0.0178 1.0000 Uani .
N2 N 0.2877(2) 0.4455(3) 0.47525(7) 0.0191 1.0000 Uani .
N3 N 1.0743(2) 0.1482(3) 0.66237(7) 0.0234 1.0000 Uani .
N4 N 0.6749(2) 0.6297(3) 0.68264(7) 0.0238 1.0000 Uani .
C1 C 0.6571(2) 0.1341(3) 0.51276(8) 0.0172 1.0000 Uani .
C2 C 0.7784(3) 0.0805(3) 0.53629(8) 0.0181 1.0000 Uani .
C3 C 0.8550(3) -0.0329(3) 0.52176(9) 0.0216 1.0000 Uani .
C4 C 0.8170(3) -0.0988(3) 0.48294(9) 0.0223 1.0000 Uani .
C5 C 0.7054(3) -0.0454(3) 0.45901(9) 0.0217 1.0000 Uani .
C6 C 0.6270(3) 0.0724(3) 0.47306(8) 0.0182 1.0000 Uani .
C7 C 0.5162(3) 0.1295(3) 0.44530(9) 0.0201 1.0000 Uani .
C8 C 0.3268(3) 0.2830(3) 0.42034(9) 0.0218 1.0000 Uani .
C9 C 0.2824(3) 0.4429(3) 0.43101(8) 0.0220 1.0000 Uani .
C10 C 0.2032(3) 0.5285(3) 0.49095(9) 0.0203 1.0000 Uani .
C11 C 0.2054(3) 0.5557(3) 0.53356(9) 0.0200 1.0000 Uani .
C12 C 0.1015(3) 0.6447(4) 0.54585(9) 0.0247 1.0000 Uani .
C13 C 0.1035(3) 0.6834(4) 0.58548(10) 0.0281 1.0000 Uani .
C14 C 0.2113(3) 0.6381(3) 0.61464(9) 0.0252 1.0000 Uani .
C15 C 0.3151(3) 0.5543(3) 0.60321(9) 0.0205 1.0000 Uani .
C16 C 0.3147(2) 0.5048(3) 0.56208(9) 0.0182 1.0000 Uani .
C17 C 0.9323(3) 0.1031(4) 0.59759(9) 0.0247 1.0000 Uani .
C18 C 0.9635(3) 0.2112(4) 0.63354(9) 0.0274 1.0000 Uani .
C19 C 1.1999(3) 0.1450(4) 0.64589(10) 0.0360 1.0000 Uani .
C20 C 1.3076(3) 0.0632(5) 0.67521(11) 0.0451 1.0000 Uani .
C21 C 1.3276(3) 0.1419(4) 0.71650(10) 0.0419 1.0000 Uani .
C22 C 1.1952(3) 0.1564(5) 0.73215(10) 0.0437 1.0000 Uani .
C23 C 1.0911(3) 0.2343(4) 0.70074(10) 0.0394 1.0000 Uani .
C24 C 0.4358(3) 0.5628(4) 0.67050(9) 0.0267 1.0000 Uani .
C25 C 0.5719(3) 0.5225(4) 0.69266(9) 0.0262 1.0000 Uani .
C26 C 0.8067(3) 0.5574(4) 0.69108(10) 0.0287 1.0000 Uani .
C27 C 0.9118(3) 0.6638(4) 0.67834(10) 0.0351 1.0000 Uani .
C28 C 0.9130(3) 0.8221(4) 0.69891(10) 0.0373 1.0000 Uani .
C29 C 0.7737(3) 0.8924(4) 0.69213(10) 0.0370 1.0000 Uani .
C30 C 0.6732(3) 0.7774(4) 0.70471(10) 0.0320 1.0000 Uani .
H31 H 0.9333 -0.0651 0.5378 0.0259 1.0000 Uiso R
H41 H 0.8686 -0.1789 0.4740 0.0264 1.0000 Uiso R
H51 H 0.6793 -0.0873 0.4329 0.0257 1.0000 Uiso R
H71 H 0.5025 0.0828 0.4190 0.0231 1.0000 Uiso R
H81 H 0.2542 0.2094 0.4196 0.0253 1.0000 Uiso R
H82 H 0.3578 0.2827 0.3942 0.0262 1.0000 Uiso R
H91 H 0.3421 0.5219 0.4231 0.0259 1.0000 Uiso R
H92 H 0.1923 0.4667 0.4177 0.0254 1.0000 Uiso R
H101 H 0.1347 0.5777 0.4729 0.0236 1.0000 Uiso R
H121 H 0.0311 0.6773 0.5255 0.0297 1.0000 Uiso R
H131 H 0.0348 0.7397 0.5934 0.0334 1.0000 Uiso R
H141 H 0.2126 0.6651 0.6420 0.0295 1.0000 Uiso R
H171 H 0.9212 -0.0034 0.6069 0.0298 1.0000 Uiso R
H172 H 1.0015 0.1054 0.5803 0.0294 1.0000 Uiso R
H181 H 0.8865 0.2192 0.6474 0.0326 1.0000 Uiso R
H182 H 0.9860 0.3151 0.6244 0.0328 1.0000 Uiso R
H191 H 1.2260 0.2520 0.6403 0.0426 1.0000 Uiso R
H192 H 1.1867 0.0859 0.6203 0.0429 1.0000 Uiso R
H201 H 1.3890 0.0654 0.6638 0.0546 1.0000 Uiso R
H202 H 1.2799 -0.0467 0.6784 0.0538 1.0000 Uiso R
H211 H 1.3898 0.0832 0.7356 0.0497 1.0000 Uiso R
H212 H 1.3643 0.2443 0.7138 0.0501 1.0000 Uiso R
H221 H 1.2055 0.2180 0.7568 0.0521 1.0000 Uiso R
H222 H 1.1642 0.0529 0.7377 0.0516 1.0000 Uiso R
H231 H 1.0060 0.2362 0.7112 0.0469 1.0000 Uiso R
H232 H 1.1179 0.3421 0.6964 0.0473 1.0000 Uiso R
H241 H 0.3663 0.5112 0.6834 0.0314 1.0000 Uiso R
H242 H 0.4202 0.6759 0.6705 0.0316 1.0000 Uiso R
H251 H 0.5684 0.5264 0.7220 0.0310 1.0000 Uiso R
H252 H 0.5945 0.4165 0.6853 0.0313 1.0000 Uiso R
H261 H 0.8279 0.5351 0.7204 0.0331 1.0000 Uiso R
H262 H 0.8049 0.4586 0.6760 0.0345 1.0000 Uiso R
H271 H 0.9979 0.6163 0.6847 0.0417 1.0000 Uiso R
H272 H 0.8939 0.6787 0.6491 0.0419 1.0000 Uiso R
H281 H 0.9419 0.8076 0.7280 0.0446 1.0000 Uiso R
H282 H 0.9759 0.8906 0.6887 0.0448 1.0000 Uiso R
H291 H 0.7716 0.9880 0.7078 0.0438 1.0000 Uiso R
H292 H 0.7488 0.9169 0.6634 0.0434 1.0000 Uiso R
H301 H 0.6943 0.7592 0.7341 0.0380 1.0000 Uiso R
H302 H 0.5840 0.8216 0.6993 0.0376 1.0000 Uiso R
H1 H 0.6085 0.1932 0.5999 0.0653 1.0000 Uiso R
H2 H 0.5227 0.2761 0.6146 0.0652 1.0000 Uiso R

loop_
_atom_site_aniso_label
_atom_site_aniso_U_11
_atom_site_aniso_U_22
_atom_site_aniso_U_33
_atom_site_aniso_U_23
_atom_site_aniso_U_13
_atom_site_aniso_U_12
Ni1 0.01624(17) 0.01736(18) 0.01580(18) 0.00049(17) -0.00038(13) 0.00066(15)
O1 0.0166(9) 0.0177(10) 0.0183(11) -0.0010(8) 0.0011(8) 0.0023(8)
O2 0.0166(9) 0.0205(11) 0.0199(11) -0.0030(9) 0.0010(8) 0.0039(8)
O3 0.0195(9) 0.0263(12) 0.0206(11) -0.0028(9) -0.0035(8) 0.0073(9)
O4 0.0234(10) 0.0320(12) 0.0187(11) -0.0043(9) 0.0008(8) 0.0059(9)
O5 0.0529(15) 0.0440(16) 0.0356(15) 0.0064(12) 0.0137(11) 0.0171(12)
N1 0.0181(12) 0.0182(13) 0.0161(13) 0.0022(10) -0.0009(9) -0.0019(10)
N2 0.0190(12) 0.0185(13) 0.0185(13) 0.0041(10) -0.0014(10) -0.0013(10)
N3 0.0221(12) 0.0290(15) 0.0181(13) -0.0006(11) -0.0007(10) -0.0003(11)
N4 0.0274(13) 0.0229(14) 0.0206(13) -0.0022(11) 0.0022(10) -0.0014(10)
C1 0.0169(13) 0.0158(15) 0.0194(15) 0.0011(11) 0.0042(11) -0.0040(11)
C2 0.0189(13) 0.0178(15) 0.0180(15) 0.0018(12) 0.0041(11) -0.0014(11)
C3 0.0160(14) 0.0229(16) 0.0258(17) 0.0025(13) 0.0027(12) 0.0011(12)
C4 0.0226(15) 0.0196(15) 0.0264(17) -0.0020(13) 0.0089(12) 0.0017(12)
C5 0.0261(15) 0.0210(16) 0.0193(16) -0.0044(12) 0.0071(12) -0.0050(12)
C6 0.0200(14) 0.0168(15) 0.0183(15) 0.0021(12) 0.0046(11) -0.0031(11)
C7 0.0244(15) 0.0202(16) 0.0159(15) -0.0016(12) 0.0036(11) -0.0062(12)
C8 0.0199(14) 0.0270(17) 0.0167(15) 0.0029(13) -0.0029(11) -0.0032(12)
C9 0.0201(14) 0.0237(16) 0.0203(16) 0.0045(13) -0.0035(12) -0.0003(12)
C10 0.0162(14) 0.0157(15) 0.0271(17) 0.0044(13) -0.0029(12) 0.0002(11)
C11 0.0162(13) 0.0174(15) 0.0259(17) 0.0027(13) 0.0014(12) -0.0004(11)
C12 0.0168(13) 0.0278(18) 0.0287(17) 0.0052(14) 0.0005(12) 0.0019(12)
C13 0.0222(15) 0.0257(18) 0.0377(19) 0.0012(15) 0.0091(13) 0.0082(13)
C14 0.0272(15) 0.0253(18) 0.0247(17) -0.0023(13) 0.0092(13) 0.0032(13)
C15 0.0190(14) 0.0174(15) 0.0249(17) 0.0030(12) 0.0028(12) 0.0007(11)
C16 0.0170(13) 0.0157(14) 0.0221(16) 0.0009(12) 0.0037(11) -0.0030(11)
C17 0.0214(15) 0.0280(17) 0.0229(17) -0.0021(13) -0.0026(12) 0.0057(12)
C18 0.0272(16) 0.0261(17) 0.0277(18) -0.0017(14) 0.0005(13) 0.0036(13)
C19 0.0244(16) 0.058(2) 0.0246(18) 0.0036(17) 0.0004(13) -0.0021(16)
C20 0.0244(17) 0.069(3) 0.040(2) -0.001(2) -0.0020(15) 0.0038(17)
C21 0.0389(19) 0.045(2) 0.035(2) 0.0091(17) -0.0168(15) -0.0089(17)
C22 0.050(2) 0.053(2) 0.0234(18) -0.0040(18) -0.0095(15) -0.0044(19)
C23 0.0401(19) 0.048(2) 0.028(2) -0.0097(17) -0.0042(15) 0.0044(17)
C24 0.0276(16) 0.0315(18) 0.0219(17) -0.0029(14) 0.0062(13) -0.0008(13)
C25 0.0309(16) 0.0285(18) 0.0188(16) -0.0003(13) 0.0026(12) -0.0008(13)
C26 0.0308(17) 0.0303(18) 0.0248(18) -0.0036(14) 0.0037(13) 0.0024(14)
C27 0.0280(16) 0.050(2) 0.0265(18) 0.0000(17) 0.0021(13) -0.0014(16)
C28 0.0357(18) 0.042(2) 0.0310(19) 0.0075(17) -0.0054(14) -0.0130(16)
C29 0.049(2) 0.0273(19) 0.031(2) -0.0035(15) -0.0061(16) -0.0050(16)
C30 0.0356(18) 0.0300(18) 0.0293(19) -0.0047(15) 0.0008(14) 0.0027(14)

loop_
_atom_type_symbol
_atom_type_scat_dispersion_real
_atom_type_scat_dispersion_imag
_atom_type_scat_Cromer_Mann_a1
_atom_type_scat_Cromer_Mann_b1
_atom_type_scat_Cromer_Mann_a2
_atom_type_scat_Cromer_Mann_b2
_atom_type_scat_Cromer_Mann_a3
_atom_type_scat_Cromer_Mann_b3
_atom_type_scat_Cromer_Mann_a4
_atom_type_scat_Cromer_Mann_b4
_atom_type_scat_Cromer_Mann_c
_atom_type_scat_source
C 0.0033 0.0016 2.3100 20.8439 1.0200 10.2075 1.5886 0.5687 0.8650 51.6512 0.2156 'International Tables Vol C 4.2.6.8 and 6.1.1.4'
H 0.0000 0.0000 0.4930 10.5109 0.3229 26.1257 0.1402 3.1424 0.0408 57.7998 0.0030 'International Tables Vol C 4.2.6.8 and 6.1.1.4'
N 0.0061 0.0033 12.2126 0.0057 3.1322 9.8933 2.0125 28.9975 1.1663 0.5826 -11.5290 'International Tables Vol C 4.2.6.8 and 6.1.1.4'
Ni 0.3393 1.1124 12.8376 3.8785 7.2920 0.2565 4.4438 12.1763 2.3800 66.3421 1.0341 'International Tables Vol C 4.2.6.8 and 6.1.1.4'
O 0.0106 0.0060 3.0485 13.2771 2.2868 5.7011 1.5463 0.3239 0.8670 32.9089 0.2508 'International Tables Vol C 4.2.6.8 and 6.1.1.4'

loop_
_geom_angle_atom_site_label_1
_geom_angle_atom_site_label_2
_geom_angle_atom_site_label_3
_geom_angle
_geom_angle_publ_flag
O1 Ni1 O2 86.49(8) yes
O1 Ni1 N1 94.55(9) yes
O2 Ni1 N1 175.42(9) yes
O1 Ni1 N2 175.35(9) yes
O2 Ni1 N2 94.17(9) yes
N1 Ni1 N2 85.16(10) yes
Ni1 O1 C1 126.73(17) yes
Ni1 O2 C16 126.30(17) yes
C2 O3 C17 115.6(2) yes
C15 O4 C24 116.2(2) yes
H1 O5 H2 104.5 no
Ni1 N1 C7 126.92(19) yes
Ni1 N1 C8 114.74(18) yes
C7 N1 C8 118.1(2) yes
Ni1 N2 C9 113.22(17) yes
Ni1 N2 C10 127.2(2) yes
C9 N2 C10 119.4(2) yes
C18 N3 C19 112.9(2) yes
C18 N3 C23 111.3(2) yes
C19 N3 C23 110.0(2) yes
C25 N4 C26 110.8(2) yes
C25 N4 C30 111.4(2) yes
C26 N4 C30 110.4(2) yes
O1 C1 C2 119.2(2) yes
O1 C1 C6 124.8(2) yes
C2 C1 C6 116.0(2) yes
C1 C2 O3 114.4(2) yes
C1 C2 C3 121.3(3) yes
O3 C2 C3 124.3(2) yes
C2 C3 C4 120.8(3) yes
C2 C3 H31 119.2 no
C4 C3 H31 119.9 no
C3 C4 C5 119.4(3) yes
C3 C4 H41 119.6 no
C5 C4 H41 121.0 no
C4 C5 C6 120.6(3) yes
C4 C5 H51 120.4 no
C6 C5 H51 119.0 no
C1 C6 C5 121.6(2) yes
C1 C6 C7 121.0(3) yes
C5 C6 C7 117.4(3) yes
C6 C7 N1 125.5(3) yes
C6 C7 H71 116.2 no
N1 C7 H71 118.3 no
N1 C8 C9 106.4(2) yes
N1 C8 H81 109.4 no
C9 C8 H81 110.2 no
N1 C8 H82 110.5 no
C9 C8 H82 111.4 no
H81 C8 H82 108.8 no
C8 C9 N2 106.5(2) yes
C8 C9 H91 110.5 no
N2 C9 H91 109.4 no
C8 C9 H92 112.1 no
N2 C9 H92 110.1 no
H91 C9 H92 108.2 no
N2 C10 C11 125.4(2) yes
N2 C10 H101 117.4 no
C11 C10 H101 117.2 no
C10 C11 C12 118.2(2) yes
C10 C11 C16 120.5(2) yes
C12 C11 C16 121.2(3) yes
C11 C12 C13 120.7(3) yes
C11 C12 H121 118.0 no
C13 C12 H121 121.3 no
C12 C13 C14 120.0(3) yes
C12 C13 H131 120.4 no
C14 C13 H131 119.6 no
C13 C14 C15 120.3(3) yes
C13 C14 H141 119.9 no
C15 C14 H141 119.8 no
O4 C15 C14 124.4(3) yes
O4 C15 C16 113.9(2) yes
C14 C15 C16 121.7(3) yes
C15 C16 C11 116.0(2) yes
C15 C16 O2 118.8(2) yes
C11 C16 O2 125.1(3) yes
O3 C17 C18 108.7(2) yes
O3 C17 H171 108.4 no
C18 C17 H171 110.0 no
O3 C17 H172 108.2 no
C18 C17 H172 111.9 no
H171 C17 H172 109.5 no
C17 C18 N3 110.0(2) yes
C17 C18 H181 109.4 no
N3 C18 H181 108.1 no
C17 C18 H182 110.0 no
N3 C18 H182 110.2 no
H181 C18 H182 109.1 no
N3 C19 C20 110.6(3) yes
N3 C19 H191 109.3 no
C20 C19 H191 111.3 no
N3 C19 H192 108.7 no
C20 C19 H192 108.0 no
H191 C19 H192 108.8 no
C19 C20 C21 111.2(3) yes
C19 C20 H201 108.5 no
C21 C20 H201 110.1 no
C19 C20 H202 108.4 no
C21 C20 H202 109.0 no
H201 C20 H202 109.6 no
C20 C21 C22 110.0(3) yes
C20 C21 H211 110.5 no
C22 C21 H211 110.0 no
C20 C21 H212 108.7 no
C22 C21 H212 109.4 no
H211 C21 H212 108.2 no
C21 C22 C23 111.1(3) yes
C21 C22 H221 110.3 no
C23 C22 H221 108.5 no
C21 C22 H222 108.7 no
C23 C22 H222 108.6 no
H221 C22 H222 109.6 no
C22 C23 N3 110.9(3) yes
C22 C23 H231 108.8 no
N3 C23 H231 109.0 no
C22 C23 H232 109.5 no
N3 C23 H232 110.2 no
H231 C23 H232 108.5 no
O4 C24 C25 108.4(2) yes
O4 C24 H241 109.4 no
C25 C24 H241 110.5 no
O4 C24 H242 108.8 no
C25 C24 H242 111.3 no
H241 C24 H242 108.4 no
C24 C25 N4 112.3(2) yes
C24 C25 H251 108.1 no
N4 C25 H251 109.7 no
C24 C25 H252 108.8 no
N4 C25 H252 108.8 no
H251 C25 H252 109.0 no
N4 C26 C27 110.8(3) yes
N4 C26 H261 109.3 no
C27 C26 H261 109.5 no
N4 C26 H262 108.7 no
C27 C26 H262 109.6 no
H261 C26 H262 108.8 no
C26 C27 C28 111.7(3) yes
C26 C27 H271 110.0 no
C28 C27 H271 109.5 no
C26 C27 H272 109.0 no
C28 C27 H272 108.8 no
H271 C27 H272 107.8 no
C27 C28 C29 110.0(3) yes
C27 C28 H281 108.3 no
C29 C28 H281 109.4 no
C27 C28 H282 110.2 no
C29 C28 H282 110.9 no
H281 C28 H282 108.0 no
C28 C29 C30 110.5(3) yes
C28 C29 H291 110.3 no
C30 C29 H291 109.1 no
C28 C29 H292 109.3 no
C30 C29 H292 108.8 no
H291 C29 H292 108.8 no
C29 C30 N4 111.2(3) yes
C29 C30 H301 108.7 no
N4 C30 H301 110.2 no
C29 C30 H302 109.9 no
N4 C30 H302 108.8 no
H301 C30 H302 107.8 no

loop_
_geom_bond_atom_site_label_1
_geom_bond_atom_site_label_2
_geom_bond_distance
_geom_bond_publ_flag
Ni1 O1 1.8674(17) yes
Ni1 O2 1.8717(19) yes
Ni1 N1 1.855(2) yes
Ni1 N2 1.855(2) yes
O1 C1 1.308(3) yes
O2 C16 1.308(3) yes
O3 C2 1.383(3) yes
O3 C17 1.435(3) yes
O4 C15 1.378(3) yes
O4 C24 1.432(3) yes
O5 H1 0.807 no
O5 H2 0.807 no
N1 C7 1.287(3) yes
N1 C8 1.480(3) yes
N2 C9 1.464(3) yes
N2 C10 1.283(3) yes
N3 C18 1.468(3) yes
N3 C19 1.462(4) yes
N3 C23 1.461(4) yes
N4 C25 1.466(4) yes
N4 C26 1.463(4) yes
N4 C30 1.463(4) yes
C1 C2 1.433(4) yes
C1 C6 1.413(4) yes
C2 C3 1.376(4) yes
C3 C4 1.409(4) yes
C3 H31 0.930 no
C4 C5 1.363(4) yes
C4 H41 0.938 no
C5 C6 1.407(4) yes
C5 H51 0.941 no
C6 C7 1.431(4) yes
C7 H71 0.953 no
C8 C9 1.500(4) yes
C8 H81 0.968 no
C8 H82 0.969 no
C9 H91 0.971 no
C9 H92 0.977 no
C10 C11 1.433(4) yes
C10 H101 0.948 no
C11 C12 1.410(4) yes
C11 C16 1.416(4) yes
C12 C13 1.356(4) yes
C12 H121 0.949 no
C13 C14 1.404(4) yes
C13 H131 0.918 no
C14 C15 1.375(4) yes
C14 H141 0.937 no
C15 C16 1.431(4) yes
C17 C18 1.507(4) yes
C17 H171 0.975 no
C17 H172 0.973 no
C18 H181 0.966 no
C18 H182 0.979 no
C19 C20 1.523(4) yes
C19 H191 0.980 no
C19 H192 0.981 no
C20 C21 1.515(5) yes
C20 H201 0.960 no
C20 H202 0.992 no
C21 C22 1.518(5) yes
C21 H211 0.967 no
C21 H212 0.962 no
C22 C23 1.524(4) yes
C22 H221 0.966 no
C22 H222 0.967 no
C23 H231 0.980 no
C23 H232 0.979 no
C24 C25 1.506(4) yes
C24 H241 0.984 no
C24 H242 0.981 no
C25 H251 0.984 no
C25 H252 0.976 no
C26 C27 1.512(4) yes
C26 H261 0.986 no
C26 H262 0.981 no
C27 C28 1.517(5) yes
C27 H271 0.958 no
C27 H272 0.969 no
C28 C29 1.523(4) yes
C28 H281 0.976 no
C28 H282 0.965 no
C29 C30 1.521(4) yes
C29 H291 0.973 no
C29 H292 0.975 no
C30 H301 0.982 no
C30 H302 0.973 no

loop_
_geom_contact_atom_site_label_1
_geom_contact_atom_site_label_2
_geom_contact_distance
_geom_contact_site_symmetry_2
_geom_contact_publ_flag
Ni1 C5 3.187(3) 2_656 no
Ni1 O1 3.8379(18) 2_666 no
Ni1 O2 3.3608(18) 2_666 no
Ni1 N2 3.417(2) 2_666 no
Ni1 C3 3.872(3) 2_656 no
Ni1 C4 3.309(3) 2_656 no
Ni1 C10 3.880(3) 2_666 no
Ni1 C6 3.638(3) 2_656 no
Ni1 C9 3.886(3) 2_666 no
Ni1 C16 3.862(2) 2_666 no
O1 O2 2.562(2) . no
O1 O3 2.647(3) . no
O1 O5 3.063(3) . no
O1 N1 2.735(3) . no
O1 C7 2.902(3) . no
O1 C6 3.375(3) 2_656 no
O1 N2 3.053(3) 2_666 no
O1 C9 3.278(3) 2_666 no
O1 C10 3.116(3) 2_666 no
O2 C9 3.268(3) 2_666 no
O2 O4 2.623(3) . no
O2 O5 3.147(3) . no
O2 N2 2.730(3) . no
O2 C10 2.903(4) . no
O3 O5 3.056(3) . no
O4 N4 3.029(3) . no
O4 O5 3.040(3) . no
N1 N2 2.510(3) . no
N1 C1 2.910(3) . no
N1 C9 2.387(4) . no
N2 C8 2.376(4) . no
N2 C16 2.904(4) . no
C1 C11 3.467(4) 2_666 no
C1 C7 3.297(4) 2_656 no
C1 C10 3.228(4) 2_666 no
C1 C6 3.476(4) 2_656 no
C2 C10 3.480(4) 2_666 no
C3 C4 3.543(4) 2_756 no
C3 C3 3.516(4) 2_756 no
C3 C8 3.573(4) 2_656 no
C6 C6 3.576(4) 2_656 no
C7 C16 3.597(4) 2_666 no
C10 C12 3.484(4) 2_566 no

loop_
_geom_hbond_atom_site_label_D
_geom_hbond_atom_site_label_H
_geom_hbond_atom_site_label_A
_geom_hbond_angle_DHA
_geom_hbond_distance_DH
_geom_hbond_distance_HA
_geom_hbond_distance_DA
_geom_hbond_publ_flag
O5 H1 O1 145 0.81 2.36 3.063(4) yes
O5 H1 O3 145 0.81 2.36 3.056(4) yes
O5 H2 O2 139 0.81 2.49 3.147(4) yes
O5 H2 O4 151 0.81 2.31 3.041(4) yes

loop_
_geom_torsion_atom_site_label_1
_geom_torsion_atom_site_label_2
_geom_torsion_atom_site_label_3
_geom_torsion_atom_site_label_4
_geom_torsion
_geom_torsion_publ_flag
O2 Ni1 O1 C1 176.0(2) no
N1 Ni1 O1 C1 0.5(2) no
O1 Ni1 O2 C16 -174.0(2) no
N2 Ni1 O2 C16 10.6(2) no
O1 Ni1 N1 C7 5.8(3) no
O1 Ni1 N1 C8 179.87(18) no
N2 Ni1 N1 C7 -178.9(3) no
N2 Ni1 N1 C8 -4.79(19) no
O2 Ni1 N2 C9 165.82(18) no
O2 Ni1 N2 C10 -9.4(3) no
N1 Ni1 N2 C9 -18.75(19) no
N1 Ni1 N2 C10 166.0(3) no
Ni1 O1 C1 C2 173.80(18) no
Ni1 O1 C1 C6 -6.3(4) no
Ni1 O2 C16 C11 -4.6(4) no
Ni1 O2 C16 C15 176.67(18) no
C17 O3 C2 C1 -178.5(2) no
C17 O3 C2 C3 1.5(4) no
C2 O3 C17 C18 169.8(2) no
C24 O4 C15 C14 -2.7(4) no
C24 O4 C15 C16 177.3(2) no
C15 O4 C24 C25 -172.4(2) no
Ni1 N1 C7 C6 -6.6(4) no
C8 N1 C7 C6 179.5(3) no
Ni1 N1 C8 C9 25.7(3) no
C7 N1 C8 C9 -159.6(3) no
Ni1 N2 C9 C8 36.8(3) no
C10 N2 C9 C8 -147.5(3) no
Ni1 N2 C10 C11 2.2(4) no
C9 N2 C10 C11 -172.8(3) no
C19 N3 C18 C17 66.1(3) no
C23 N3 C18 C17 -169.6(2) no
C18 N3 C19 C20 -174.1(3) no
C23 N3 C19 C20 61.0(3) no
C18 N3 C23 C22 173.3(3) no
C19 N3 C23 C22 -60.8(3) no
C26 N4 C25 C24 -158.1(3) no
C30 N4 C25 C24 78.7(3) no
C25 N4 C26 C27 176.5(2) no
C30 N4 C26 C27 -59.7(3) no
C25 N4 C30 C29 -176.2(2) no
C26 N4 C30 C29 60.4(3) no
O1 C1 C2 O3 -4.7(3) no
O1 C1 C2 C3 175.4(2) no
C6 C1 C2 O3 175.5(2) no
C6 C1 C2 C3 -4.6(4) no
O1 C1 C6 C5 -174.2(2) no
O1 C1 C6 C7 6.8(4) no
C2 C1 C6 C5 5.7(4) no
C2 C1 C6 C7 -173.3(3) no
O3 C2 C3 C4 -179.3(3) no
C1 C2 C3 C4 0.7(4) no
C2 C3 C4 C5 2.3(4) no
C3 C4 C5 C6 -1.2(4) no
C4 C5 C6 C1 -3.0(4) no
C4 C5 C6 C7 176.1(3) no
C1 C6 C7 N1 0.0(4) no
C5 C6 C7 N1 -179.1(3) no
N1 C8 C9 N2 -38.0(3) no
N2 C10 C11 C12 -177.4(3) no
N2 C10 C11 C16 7.6(4) no
C10 C11 C12 C13 -175.3(3) no
C16 C11 C12 C13 -0.2(5) no
C10 C11 C16 O2 -6.2(4) no
C10 C11 C16 C15 172.6(2) no
C12 C11 C16 O2 178.9(3) no
C12 C11 C16 C15 -2.4(4) no
C11 C12 C13 C14 1.6(5) no
C12 C13 C14 C15 -0.1(5) no
C13 C14 C15 O4 177.2(3) no
C13 C14 C15 C16 -2.7(4) no
O4 C15 C16 O2 2.7(3) no
O4 C15 C16 C11 -176.1(2) no
C14 C15 C16 O2 -177.3(2) no
C14 C15 C16 C11 3.9(4) no
O3 C17 C18 N3 169.6(2) no
N3 C19 C20 C21 -57.5(4) no
C19 C20 C21 C22 52.8(4) no
C20 C21 C22 C23 -52.4(4) no
C21 C22 C23 N3 57.0(4) no
O4 C24 C25 N4 77.0(3) no
N4 C26 C27 C28 56.6(3) no
C26 C27 C28 C29 -52.9(4) no
C27 C28 C29 C30 52.7(3) no
C28 C29 C30 N4 -57.1(3) no

loop_
_oxford_twin_element_scale_factors
0.9704(5)
0.0296(5)
